data_7206769
loop_
_publ_author_name
'Belhocine, Tayeb'
'Forsyth, Stewart A.'
'Gunaratne, H. Q. Nimal'
'Nieuwenhuyzen, Mark'
'Nockemann, Peter'
'Puga, Alberto V.'
'Seddon, Kenneth R.'
'Srinivasan, Geetha'
'Whiston, Keith'

_publ_section_title
;
 Azepanium ionic liquids
;
_journal_issue 11
_journal_name_full 'Green Chemistry'
_journal_page_first 3137
_journal_paper_doi 10.1039/c1gc15189d
_journal_volume 13
_journal_year 2011
_chemical_formula_moiety 'C13 H28 N, C2 F6 N O4 S2'
_chemical_formula_sum 'C15 H28 F6 N2 O4 S2'
_chemical_formula_weight 478.51
_chemical_name_systematic
;
?
;
_space_group_crystal_system monoclinic
_space_group_IT_number 14
_space_group_name_Hall '-P 2ybc'
_space_group_name_H-M_alt 'P 1 21/c 1'
_symmetry_space_group_name_Hall '-P 2ybc'
_symmetry_space_group_name_H-M 'P 1 21/c 1'
_atom_sites_solution_hydrogens geom
_atom_sites_solution_primary direct
_atom_sites_solution_secondary difmap
_audit_creation_date 2010-12-20
_audit_creation_method
;
Olex2 1.1
(compiled 2010.09.30 svn.r1450, GUI svn.r3284)
;
_cell_angle_alpha 90.00
_cell_angle_beta 101.948(10)
_cell_angle_gamma 90.00
_cell_formula_units_Z 4
_cell_length_a 9.7447(15)
_cell_length_b 10.720(2)
_cell_length_c 21.453(4)
_cell_measurement_reflns_used 84
_cell_measurement_temperature 120(2)
_cell_measurement_theta_max 12.61
_cell_measurement_theta_min 2.50
_cell_volume 2192.5(7)
_computing_molecular_graphics
;
O. V. Dolomanov, L. J. Bourhis, R. J. Gildea, J. A. K. Howard and H. Puschmann,
OLEX2: a complete structure solution, refinement and analysis program.
J. Appl. Cryst. (2009). 42, 339-341.
;
_computing_publication_material
;
O. V. Dolomanov, L. J. Bourhis, R. J. Gildea, J. A. K. Howard and H. Puschmann,
OLEX2: a complete structure solution, refinement and analysis program.
J. Appl. Cryst. (2009). 42, 339-341.
;
_computing_structure_refinement 'SHELXL-97 (Sheldrick, 2008)'
_computing_structure_solution 'SHELXS-97 (Sheldrick, 2008)'
_diffrn_ambient_temperature 120.0
_diffrn_measured_fraction_theta_full 0.953
_diffrn_measured_fraction_theta_max 0.953
_diffrn_measurement_device_type 'Bruker APEX-II CCD'
_diffrn_measurement_method '\w scans'
_diffrn_radiation_monochromator graphite
_diffrn_radiation_source 'fine-focus sealed tube'
_diffrn_radiation_type MoK\a
_diffrn_radiation_wavelength 0.71073
_diffrn_reflns_av_R_equivalents 0.0510
_diffrn_reflns_av_unetI/netI 0.0527
_diffrn_reflns_limit_h_max 11
_diffrn_reflns_limit_h_min -11
_diffrn_reflns_limit_k_max 11
_diffrn_reflns_limit_k_min -12
_diffrn_reflns_limit_l_max 25
_diffrn_reflns_limit_l_min -25
_diffrn_reflns_number 12561
_diffrn_reflns_theta_full 25.00
_diffrn_reflns_theta_max 25.00
_diffrn_reflns_theta_min 3.16
_diffrn_standards_interval_count 97
_diffrn_standards_number 3
_exptl_absorpt_coefficient_mu 0.316
_exptl_absorpt_correction_type none
_exptl_crystal_density_diffrn 1.450
_exptl_crystal_density_meas 0
_exptl_crystal_density_method 'not measured'
_exptl_crystal_F_000 1000
_refine_diff_density_max 0.572
_refine_diff_density_min -0.424
_refine_diff_density_rms 0.071
_refine_ls_extinction_method none
_refine_ls_goodness_of_fit_ref 1.028
_refine_ls_hydrogen_treatment mixed
_refine_ls_matrix_type full
_refine_ls_number_parameters 373
_refine_ls_number_reflns 3684
_refine_ls_number_restraints 288
_refine_ls_restrained_S_all 0.992
_refine_ls_R_factor_all 0.0851
_refine_ls_R_factor_gt 0.0655
_refine_ls_shift/su_max 0.069
_refine_ls_shift/su_mean 0.004
_refine_ls_structure_factor_coef Fsqd
_refine_ls_weighting_details
;
calc w=1/[\s^2^(Fo^2^)+(0.0601P)^2^+6.5972P] where P=(Fo^2^+2Fc^2^)/3
;
_refine_ls_weighting_scheme calc
_refine_ls_wR_factor_gt 0.1558
_refine_ls_wR_factor_ref 0.1721
_reflns_number_gt 2952
_reflns_number_total 3684
_reflns_threshold_expression >2sigma(I)
_cod_data_source_file c1gc15189d.txt
_cod_data_source_block 2010src0804
_cod_database_code 7206769

loop_
_space_group_symop_id
_space_group_symop_operation_xyz
1 'x, y, z'
2 '-x, y+1/2, -z+1/2'
3 '-x, -y, -z'
4 'x, -y-1/2, z-1/2'

loop_
_atom_site_label
_atom_site_type_symbol
_atom_site_fract_x
_atom_site_fract_y
_atom_site_fract_z
_atom_site_U_iso_or_equiv
_atom_site_adp_type
_atom_site_occupancy
_atom_site_symmetry_multiplicity
_atom_site_calc_flag
_atom_site_refinement_flags
_atom_site_disorder_assembly
_atom_site_disorder_group
S1 S 0.26324(10) 0.08746(9) 0.34984(4) 0.0296(3) Uani 1 1 d U . .
S2 S 0.29048(10) 0.34742(10) 0.34697(5) 0.0313(3) Uani 1 1 d U . .
N1 N 0.2104(3) 0.2238(3) 0.35640(15) 0.0292(7) Uani 1 1 d . A .
N14 N 0.2288(3) 0.7205(3) 0.21236(14) 0.0265(7) Uani 1 1 d . . .
C15 C 0.1264(4) 0.7213(4) 0.25558(19) 0.0321(9) Uani 1 1 d . . .
H15B H 0.0370 0.7563 0.2329 0.048 Uiso 1 1 calc R . .
H15C H 0.1635 0.7723 0.2932 0.048 Uiso 1 1 calc R . .
H15A H 0.1116 0.6357 0.2689 0.048 Uiso 1 1 calc R . .
C16 C 0.2445(4) 0.8514(4) 0.18831(18) 0.0305(9) Uani 1 1 d . . .
H16A H 0.2491 0.9101 0.2243 0.037 Uiso 1 1 calc R . .
H16B H 0.3351 0.8567 0.1744 0.037 Uiso 1 1 calc R . .
C17 C 0.3693(4) 0.6720(4) 0.24783(17) 0.0281(8) Uani 1 1 d . . .
H17A H 0.3550 0.5884 0.2650 0.034 Uiso 1 1 calc R . .
H17B H 0.4312 0.6617 0.2169 0.034 Uiso 1 1 calc R . .
C18 C 0.4442(4) 0.7525(4) 0.30200(18) 0.0337(9) Uani 1 1 d . . .
H18A H 0.3882 0.7564 0.3355 0.040 Uiso 1 1 calc R . .
H18B H 0.4532 0.8383 0.2863 0.040 Uiso 1 1 calc R . .
C19 C 0.9190(5) 0.7519(5) 0.3657(2) 0.0498(12) Uani 1 1 d . . .
H19A H 0.8840 0.6999 0.3282 0.075 Uiso 1 1 calc R . .
H19C H 1.0121 0.7226 0.3871 0.075 Uiso 1 1 calc R . .
H19B H 0.9253 0.8388 0.3524 0.075 Uiso 1 1 calc R . .
C20 C 0.5894(4) 0.7011(4) 0.33034(18) 0.0341(9) Uani 1 1 d . . .
H20A H 0.5798 0.6169 0.3480 0.041 Uiso 1 1 calc R . .
H20B H 0.6433 0.6928 0.2962 0.041 Uiso 1 1 calc R . .
C21 C 0.2351(4) 0.6432(4) 0.09943(19) 0.0386(10) Uani 1 1 d . . .
H21A H 0.2386 0.5600 0.0798 0.046 Uiso 1 1 calc R . .
H21B H 0.3326 0.6740 0.1124 0.046 Uiso 1 1 calc R . .
C22 C 0.1297(4) 0.8943(4) 0.1340(2) 0.0373(10) Uani 1 1 d . . .
H22B H 0.1159 0.9852 0.1381 0.045 Uiso 1 1 calc R . .
H22A H 0.0410 0.8523 0.1374 0.045 Uiso 1 1 calc R . .
C23 C 0.1728(4) 0.6300(4) 0.15814(19) 0.0344(9) Uani 1 1 d . . .
H23A H 0.1900 0.5438 0.1745 0.041 Uiso 1 1 calc R . .
H23B H 0.0700 0.6412 0.1454 0.041 Uiso 1 1 calc R . .
C24 C 0.1526(5) 0.7320(5) 0.0497(2) 0.0475(12) Uani 1 1 d . . .
H24B H 0.1876 0.7229 0.0098 0.057 Uiso 1 1 calc R . .
H24A H 0.0529 0.7061 0.0405 0.057 Uiso 1 1 calc R . .
C25 C 0.8188(4) 0.7432(5) 0.4114(2) 0.0452(12) Uani 1 1 d . . .
H25B H 0.8554 0.7956 0.4492 0.054 Uiso 1 1 calc R . .
H25A H 0.8168 0.6558 0.4261 0.054 Uiso 1 1 calc R . .
C26 C 0.6691(4) 0.7842(5) 0.3824(2) 0.0460(11) Uani 1 1 d . . .
H26A H 0.6158 0.7890 0.4169 0.055 Uiso 1 1 calc R . .
H26B H 0.6725 0.8693 0.3649 0.055 Uiso 1 1 calc R . .
C27 C 0.1603(5) 0.8676(5) 0.0683(2) 0.0455(12) Uani 1 1 d . . .
H27A H 0.0926 0.9148 0.0361 0.055 Uiso 1 1 calc R . .
H27B H 0.2553 0.8991 0.0673 0.055 Uiso 1 1 calc R . .
C13A C 0.383(2) 0.3926(15) 0.4307(9) 0.045(3) Uani 0.449(12) 1 d PU A 1
F6A F 0.4362(15) 0.5054(13) 0.4290(7) 0.075(4) Uani 0.449(12) 1 d PU A 1
F10A F 0.2879(14) 0.3965(9) 0.4687(5) 0.069(3) Uani 0.449(12) 1 d PU A 1
F8A F 0.4783(9) 0.3111(10) 0.4544(4) 0.062(3) Uani 0.449(12) 1 d PU A 1
C11A C 0.327(2) 0.0418(19) 0.4330(11) 0.056(4) Uani 0.449(12) 1 d PU A 1
F12A F 0.2279(17) 0.0595(9) 0.4664(5) 0.083(4) Uani 0.449(12) 1 d PU A 1
F4A F 0.2966(12) -0.0980(15) 0.4260(10) 0.048(3) Uani 0.449(12) 1 d PU A 1
F7A F 0.4393(14) 0.1047(8) 0.4588(5) 0.079(4) Uani 0.449(12) 1 d PU A 1
O2A O 0.4101(19) 0.082(2) 0.3443(9) 0.039(3) Uani 0.449(12) 1 d PU A 1
O3A O 0.402(2) 0.337(3) 0.3149(8) 0.033(3) Uani 0.449(12) 1 d PU A 1
O5A O 0.1685(15) 0.0168(18) 0.3090(7) 0.038(3) Uani 0.449(12) 1 d PU A 1
O9A O 0.1912(18) 0.4260(15) 0.3023(5) 0.039(3) Uani 0.449(12) 1 d PU A 1
C13B C 0.3137(15) 0.4221(12) 0.4234(7) 0.049(3) Uani 0.551(12) 1 d PU A 2
F6B F 0.3697(10) 0.5315(10) 0.4197(6) 0.069(3) Uani 0.551(12) 1 d PU A 2
F10B F 0.1947(10) 0.4342(8) 0.4416(4) 0.077(3) Uani 0.551(12) 1 d PU A 2
F8B F 0.3979(14) 0.3566(9) 0.4667(4) 0.085(4) Uani 0.551(12) 1 d PU A 2
C11B C 0.2673(13) 0.0211(13) 0.4281(6) 0.036(3) Uani 0.551(12) 1 d PU A 2
F12B F 0.1373(8) 0.0252(6) 0.4404(4) 0.052(2) Uani 0.551(12) 1 d PU A 2
F4B F 0.3516(13) -0.0828(13) 0.4349(8) 0.063(3) Uani 0.551(12) 1 d PU A 2
F7B F 0.3509(10) 0.0814(7) 0.4733(3) 0.057(2) Uani 0.551(12) 1 d PU A 2
O2B O 0.3815(17) 0.0652(19) 0.3239(8) 0.042(3) Uani 0.551(12) 1 d PU A 2
O3B O 0.4276(19) 0.335(2) 0.3345(8) 0.046(4) Uani 0.551(12) 1 d PU A 2
O5B O 0.1381(12) 0.0143(14) 0.3250(8) 0.057(4) Uani 0.551(12) 1 d PU A 2
O9B O 0.1938(14) 0.4420(13) 0.3292(6) 0.055(3) Uani 0.551(12) 1 d PU A 2

loop_
_atom_site_aniso_label
_atom_site_aniso_U_11
_atom_site_aniso_U_22
_atom_site_aniso_U_33
_atom_site_aniso_U_23
_atom_site_aniso_U_13
_atom_site_aniso_U_12
S1 0.0294(5) 0.0308(6) 0.0313(5) -0.0015(4) 0.0125(4) 0.0013(4)
S2 0.0273(5) 0.0310(6) 0.0384(5) 0.0014(4) 0.0134(4) -0.0026(4)
N1 0.0227(15) 0.0301(19) 0.0373(17) -0.0019(15) 0.0116(13) -0.0034(13)
N14 0.0214(15) 0.0306(18) 0.0297(16) 0.0018(14) 0.0104(12) -0.0003(13)
C15 0.0254(19) 0.037(2) 0.037(2) 0.0010(19) 0.0145(16) 0.0003(17)
C16 0.0262(19) 0.030(2) 0.038(2) -0.0008(17) 0.0134(16) -0.0019(16)
C17 0.0223(18) 0.030(2) 0.033(2) 0.0015(17) 0.0080(15) 0.0031(15)
C18 0.028(2) 0.042(3) 0.032(2) -0.0061(18) 0.0083(16) 0.0024(17)
C19 0.034(2) 0.056(3) 0.059(3) 0.002(2) 0.010(2) -0.001(2)
C20 0.028(2) 0.043(3) 0.033(2) -0.0003(18) 0.0085(16) 0.0019(17)
C21 0.039(2) 0.039(3) 0.037(2) -0.0062(19) 0.0059(18) 0.0040(19)
C22 0.033(2) 0.032(2) 0.049(2) 0.006(2) 0.0127(19) 0.0044(17)
C23 0.029(2) 0.036(2) 0.038(2) -0.0045(18) 0.0061(17) -0.0020(17)
C24 0.039(2) 0.067(3) 0.034(2) -0.001(2) 0.0033(19) 0.004(2)
C25 0.030(2) 0.065(3) 0.038(2) -0.017(2) 0.0018(18) 0.006(2)
C26 0.036(2) 0.060(3) 0.039(2) -0.013(2) 0.0019(18) 0.008(2)
C27 0.040(2) 0.055(3) 0.043(2) 0.017(2) 0.0119(19) 0.011(2)
C13A 0.071(10) 0.040(7) 0.037(8) -0.006(5) 0.038(8) -0.017(6)
F6A 0.104(10) 0.060(6) 0.067(6) -0.028(5) 0.033(7) -0.055(6)
F10A 0.085(8) 0.081(6) 0.057(5) -0.021(5) 0.051(6) -0.027(6)
F8A 0.048(5) 0.087(6) 0.044(4) -0.002(4) -0.007(3) -0.017(4)
C11A 0.078(11) 0.035(8) 0.062(10) 0.001(7) 0.030(9) -0.003(8)
F12A 0.149(12) 0.057(6) 0.062(6) 0.018(5) 0.067(9) 0.036(8)
F4A 0.057(6) 0.033(5) 0.060(7) 0.012(4) 0.030(7) 0.014(5)
F7A 0.094(7) 0.059(5) 0.061(5) -0.005(4) -0.034(5) 0.012(5)
O2A 0.028(5) 0.038(9) 0.058(10) -0.012(7) 0.025(6) -0.003(5)
O3A 0.034(8) 0.039(6) 0.031(6) -0.006(6) 0.020(5) -0.013(6)
O5A 0.032(7) 0.045(5) 0.040(5) -0.015(4) 0.016(4) 0.003(5)
O9A 0.052(5) 0.023(5) 0.040(6) 0.007(5) 0.002(5) -0.004(3)
C13B 0.047(6) 0.042(6) 0.058(7) -0.018(5) 0.013(5) -0.019(5)
F6B 0.070(6) 0.051(5) 0.091(6) -0.022(4) 0.029(6) -0.034(4)
F10B 0.074(5) 0.091(5) 0.082(5) -0.056(4) 0.050(4) -0.036(4)
F8B 0.112(8) 0.079(6) 0.050(5) -0.001(4) -0.021(6) -0.026(6)
C11B 0.048(6) 0.030(6) 0.035(5) 0.001(4) 0.022(5) 0.004(5)
F12B 0.064(4) 0.046(4) 0.060(4) 0.012(3) 0.041(3) 0.010(3)
F4B 0.095(8) 0.039(5) 0.056(5) 0.018(4) 0.021(7) 0.034(6)
F7B 0.081(6) 0.049(4) 0.035(3) -0.002(3) -0.001(4) 0.007(4)
O2B 0.048(7) 0.025(5) 0.066(9) -0.014(6) 0.040(6) -0.002(5)
O3B 0.025(6) 0.042(5) 0.078(11) -0.014(9) 0.027(7) -0.005(4)
O5B 0.024(4) 0.029(4) 0.121(11) -0.026(7) 0.020(5) -0.005(3)
O9B 0.041(4) 0.039(6) 0.086(8) 0.024(7) 0.016(7) 0.002(3)

loop_
_atom_type_symbol
_atom_type_description
_atom_type_scat_dispersion_real
_atom_type_scat_dispersion_imag
_atom_type_scat_source
C C 0.0033 0.0016 'International Tables Vol C Tables 4.2.6.8 and 6.1.1.4'
H H 0.0000 0.0000 'International Tables Vol C Tables 4.2.6.8 and 6.1.1.4'
N N 0.0061 0.0033 'International Tables Vol C Tables 4.2.6.8 and 6.1.1.4'
O O 0.0106 0.0060 'International Tables Vol C Tables 4.2.6.8 and 6.1.1.4'
F F 0.0171 0.0103 'International Tables Vol C Tables 4.2.6.8 and 6.1.1.4'
S S 0.1246 0.1234 'International Tables Vol C Tables 4.2.6.8 and 6.1.1.4'

loop_
_geom_angle_atom_site_label_1
_geom_angle_atom_site_label_2
_geom_angle_atom_site_label_3
_geom_angle
S1 N1 S2 126.41(19)
N1 S1 C11A 102.3(7)
N1 S1 C11B 103.1(4)
N1 S2 C13A 104.1(4)
N1 S2 C13B 103.3(4)
N14 C15 H15B 109.5
N14 C15 H15C 109.5
N14 C15 H15A 109.5
N14 C16 H16A 108.4
N14 C16 H16B 108.4
N14 C17 H17A 108.4
N14 C17 H17B 108.4
N14 C23 H23A 108.4
N14 C23 H23B 108.4
C15 N14 C16 109.5(3)
C15 N14 C17 109.9(3)
C15 N14 C23 107.2(3)
H15B C15 H15C 109.5
H15B C15 H15A 109.5
H15C C15 H15A 109.5
C16 N14 C23 112.0(3)
C16 C22 H22B 108.8
C16 C22 H22A 108.8
C16 C22 C27 113.6(3)
H16A C16 H16B 107.4
C17 N14 C16 110.2(3)
C17 N14 C23 107.9(3)
C17 C18 H18A 109.4
C17 C18 H18B 109.4
C17 C18 C20 111.2(3)
H17A C17 H17B 107.4
C18 C17 N14 115.7(3)
C18 C17 H17A 108.4
C18 C17 H17B 108.4
C18 C20 H20A 109.2
C18 C20 H20B 109.2
H18A C18 H18B 108.0
C19 C25 H25B 108.8
C19 C25 H25A 108.8
C19 C25 C26 113.9(4)
H19A C19 H19C 109.5
H19A C19 H19B 109.5
H19C C19 H19B 109.5
C20 C18 H18A 109.4
C20 C18 H18B 109.4
C20 C26 C25 115.6(4)
C20 C26 H26A 108.4
C20 C26 H26B 108.4
H20A C20 H20B 107.9
C21 C23 N14 115.6(3)
C21 C23 H23A 108.4
C21 C23 H23B 108.4
C21 C24 H24B 108.5
C21 C24 H24A 108.5
H21A C21 H21B 107.7
C22 C16 N14 115.7(3)
C22 C16 H16A 108.4
C22 C16 H16B 108.4
C22 C27 H27A 108.6
C22 C27 H27B 108.6
H22B C22 H22A 107.7
C23 C21 H21A 108.9
C23 C21 H21B 108.9
C23 C21 C24 113.3(3)
H23A C23 H23B 107.4
C24 C21 H21A 108.9
C24 C21 H21B 108.9
C24 C27 C22 114.7(4)
C24 C27 H27A 108.6
C24 C27 H27B 108.6
H24B C24 H24A 107.5
C25 C19 H19A 109.5
C25 C19 H19C 109.5
C25 C19 H19B 109.5
C25 C26 H26A 108.4
C25 C26 H26B 108.4
H25B C25 H25A 107.7
C26 C20 C18 112.0(3)
C26 C20 H20A 109.2
C26 C20 H20B 109.2
C26 C25 H25B 108.8
C26 C25 H25A 108.8
H26A C26 H26B 107.4
C27 C22 H22B 108.8
C27 C22 H22A 108.8
C27 C24 C21 115.2(4)
C27 C24 H24B 108.5
C27 C24 H24A 108.5
H27A C27 H27B 107.6
F6A C13A S2 108.6(13)
F6A C13A F10A 108.2(12)
F10A C13A S2 109.3(14)
F8A C13A S2 111.0(9)
F8A C13A F6A 111.7(16)
F8A C13A F10A 108.0(15)
F12A C11A S1 110.4(15)
F12A C11A F4A 92.5(14)
F4A C11A S1 98.4(15)
F7A C11A S1 111.2(13)
F7A C11A F12A 109.6(19)
F7A C11A F4A 132.5(19)
O2A S1 N1 113.0(10)
O2A S1 C11A 85.9(11)
O2A S1 C11B 103.0(11)
O3A S2 N1 116.8(12)
O3A S2 C13A 102.8(9)
O3A S2 O9A 101.4(11)
O3A S2 C13B 121.2(9)
O3A S2 O3B 17.9(10)
O5A S1 N1 112.6(8)
O5A S1 C11A 121.7(10)
O5A S1 O2A 118.0(8)
O5A S1 C11B 105.0(8)
O5A S1 O2B 98.9(7)
O5A S1 O5B 20.1(7)
O9A S2 N1 106.8(7)
O9A S2 C13A 125.9(8)
O9A S2 C13B 106.3(7)
C13B S2 C13A 22.5(4)
F6B C13B S2 108.7(11)
F6B C13B F10B 109.8(11)
F6B C13B F8B 108.5(11)
F10B C13B S2 111.5(8)
F10B C13B F8B 107.8(13)
F8B C13B S2 110.5(11)
C11B S1 C11A 19.3(5)
F12B C11B S1 109.1(9)
F12B C11B F4B 124.8(13)
F4B C11B S1 108.3(10)
F7B C11B S1 112.7(9)
F7B C11B F12B 107.8(9)
F7B C11B F4B 93.1(11)
O2B S1 N1 120.5(9)
O2B S1 C11A 101.5(10)
O2B S1 O2A 20.0(8)
O2B S1 C11B 116.0(10)
O2B S1 O5B 117.4(7)
O3B S2 N1 117.2(10)
O3B S2 C13A 85.7(8)
O3B S2 O9A 116.5(10)
O3B S2 C13B 105.6(8)
O5B S1 N1 105.6(6)
O5B S1 C11A 107.6(10)
O5B S1 O2A 135.1(8)
O5B S1 C11B 89.0(8)
O9B S2 N1 109.0(6)
O9B S2 C13A 103.6(9)
O9B S2 O3A 118.4(12)
O9B S2 O9A 23.8(6)
O9B S2 C13B 82.8(8)
O9B S2 O3B 129.0(11)

loop_
_geom_bond_atom_site_label_1
_geom_bond_atom_site_label_2
_geom_bond_distance
S1 N1 1.566(3)
S1 C11A 1.83(2)
S1 O2A 1.462(19)
S1 O5A 1.363(16)
S1 C11B 1.816(14)
S1 O2B 1.400(17)
S1 O5B 1.455(13)
S2 N1 1.572(3)
S2 C13A 1.90(2)
S2 O3A 1.41(2)
S2 O9A 1.477(15)
S2 C13B 1.797(14)
S2 O3B 1.423(19)
S2 O9B 1.383(13)
N14 C15 1.496(4)
N14 C16 1.514(5)
N14 C17 1.514(4)
N14 C23 1.527(5)
C15 H15B 0.9800
C15 H15C 0.9800
C15 H15A 0.9800
C16 H16A 0.9900
C16 H16B 0.9900
C16 C22 1.511(5)
C17 H17A 0.9900
C17 H17B 0.9900
C17 C18 1.509(5)
C18 H18A 0.9900
C18 H18B 0.9900
C18 C20 1.523(5)
C19 H19A 0.9800
C19 H19C 0.9800
C19 H19B 0.9800
C19 C25 1.523(6)
C20 H20A 0.9900
C20 H20B 0.9900
C20 C26 1.512(6)
C21 H21A 0.9900
C21 H21B 0.9900
C21 C23 1.514(6)
C21 C24 1.528(6)
C22 H22B 0.9900
C22 H22A 0.9900
C22 C27 1.527(6)
C23 H23A 0.9900
C23 H23B 0.9900
C24 H24B 0.9900
C24 H24A 0.9900
C24 C27 1.506(7)
C25 H25B 0.9900
C25 H25A 0.9900
C25 C26 1.528(6)
C26 H26A 0.9900
C26 H26B 0.9900
C27 H27A 0.9900
C27 H27B 0.9900
C13A F6A 1.321(18)
C13A F10A 1.351(16)
C13A F8A 1.30(2)
C11A F12A 1.33(2)
C11A F4A 1.53(3)
C11A F7A 1.31(2)
C13B F6B 1.303(15)
C13B F10B 1.304(15)
C13B F8B 1.308(15)
C11B F12B 1.348(12)
C11B F4B 1.37(2)
C11B F7B 1.302(14)
